data_7156977
loop_
_publ_author_name
'Han, Wenyong'
'Yang, Yihui'
'Zhu, Yingguang'
'Shi, Yian'

_publ_section_title
;
 A facile copper(i)-catalyzed homo-coupling of indanone derivatives using
 diaziridinone under mild conditions.
;
_journal_issue 29
_journal_name_full 'Organic &amp; biomolecular chemistry'
_journal_page_first 6998
_journal_page_last 7001
_journal_paper_doi 10.1039/c9ob00901a
_journal_volume 17
_journal_year 2019
_chemical_formula_moiety 'C24 H22 O6'
_chemical_formula_sum 'C24 H22 O6'
_chemical_formula_weight 406.41
_space_group_crystal_system monoclinic
_space_group_IT_number 14
_space_group_name_Hall '-P 2yn'
_space_group_name_H-M_alt 'P 1 21/n 1'
_symmetry_space_group_name_Hall '-P 2yn'
_symmetry_space_group_name_H-M 'P 1 21/n 1'
_atom_sites_solution_hydrogens geom
_audit_creation_method SHELXL-2013
_audit_update_record
;
2019-03-20 deposited with the CCDC.    2019-07-05 downloaded from the CCDC.
;
_cell_angle_alpha 90
_cell_angle_beta 100.720(2)
_cell_angle_gamma 90
_cell_formula_units_Z 4
_cell_length_a 8.8734(3)
_cell_length_b 16.0071(5)
_cell_length_c 14.1890(5)
_cell_measurement_reflns_used 9425
_cell_measurement_temperature 120(2)
_cell_measurement_theta_max 36.63
_cell_measurement_theta_min 2.66
_cell_volume 1980.20(12)
_computing_cell_refinement 'Bruker SAINT'
_computing_data_collection 'Bruker APEX2'
_computing_data_reduction 'Bruker SAINT'
_computing_molecular_graphics 'Bruker SHELXTL'
_computing_publication_material 'Bruker SHELXTL'
_computing_structure_refinement 'SHELXL-2013 (Sheldrick, 2013)'
_computing_structure_solution 'SHELXS-97 (Sheldrick 2008)'
_diffrn_ambient_temperature 120(2)
_diffrn_measured_fraction_theta_full 0.999
_diffrn_measured_fraction_theta_max 0.998
_diffrn_measurement_device_type 'Bruker APEX-II CCD'
_diffrn_measurement_method '\f and \w scans'
_diffrn_radiation_type MoK\a
_diffrn_radiation_wavelength 0.71073
_diffrn_reflns_av_R_equivalents 0.0428
_diffrn_reflns_av_unetI/netI 0.0161
_diffrn_reflns_Laue_measured_fraction_full 0.999
_diffrn_reflns_Laue_measured_fraction_max 0.998
_diffrn_reflns_limit_h_max 14
_diffrn_reflns_limit_h_min -14
_diffrn_reflns_limit_k_max 26
_diffrn_reflns_limit_k_min -26
_diffrn_reflns_limit_l_max 23
_diffrn_reflns_limit_l_min -23
_diffrn_reflns_number 173511
_diffrn_reflns_point_group_measured_fraction_full 0.999
_diffrn_reflns_point_group_measured_fraction_max 0.998
_diffrn_reflns_theta_full 25.242
_diffrn_reflns_theta_max 36.702
_diffrn_reflns_theta_min 1.937
_exptl_absorpt_coefficient_mu 0.098
_exptl_absorpt_correction_type multi-scan
_exptl_absorpt_process_details 'SCALE (Bruker, 2009)'
_exptl_crystal_colour colourless
_exptl_crystal_density_diffrn 1.363
_exptl_crystal_density_meas ?
_exptl_crystal_density_method 'not measured'
_exptl_crystal_description block
_exptl_crystal_F_000 856
_exptl_crystal_size_max 0.716
_exptl_crystal_size_mid 0.696
_exptl_crystal_size_min 0.328
_exptl_transmission_factor_max 0.7472
_exptl_transmission_factor_min 0.7037
_refine_diff_density_max 0.609
_refine_diff_density_min -0.274
_refine_diff_density_rms 0.060
_refine_ls_extinction_method none
_refine_ls_goodness_of_fit_ref 1.067
_refine_ls_hydrogen_treatment constr
_refine_ls_matrix_type full
_refine_ls_number_parameters 275
_refine_ls_number_reflns 9831
_refine_ls_number_restraints 0
_refine_ls_restrained_S_all 1.067
_refine_ls_R_factor_all 0.0499
_refine_ls_R_factor_gt 0.0395
_refine_ls_shift/su_max 0.001
_refine_ls_shift/su_mean 0.000
_refine_ls_structure_factor_coef Fsqd
_refine_ls_weighting_details 'w=1/[\s^2^(Fo^2^)+(0.0565P)^2^+0.5256P] where P=(Fo^2^+2Fc^2^)/3'
_refine_ls_weighting_scheme calc
_refine_ls_wR_factor_gt 0.1048
_refine_ls_wR_factor_ref 0.1138
_reflns_Friedel_coverage 0.000
_reflns_number_gt 8222
_reflns_number_total 9831
_reflns_threshold_expression 'I > 2\s(I)'
_cod_data_source_file c9ob00901a2.cif
_cod_data_source_block ys217
_cod_depositor_comments
;
The following automatic conversions were performed:

'_space_group_crystal_system' value 'Monoclinic' changed to
'monoclinic' according to
/home/data/users/saulius/crontab/automatic-downloads/rss-feeds/RSC/lib/dictionaries/cif_core.dic
dictionary named 'cif_core.dic' version 2.4.2 from 2011-04-26.

'_exptl_crystal_density_meas' value 'not measured' was changed to '?'
- the value is perceived as not measured.

Automatic conversion script
Id: cif_fix_values 4973 2017-02-22 13:04:09Z antanas 

 Adding full bibliography for 7156976--7156977.cif.
;
_cod_database_code 7156977
_shelx_space_group_comment
; 
The symmetry employed for this shelxl refinement is uniquely defined 
by the following loop, which should always be used as a source of 
symmetry information in preference to the above space-group names. 
They are only intended as comments. 
;
_shelx_estimated_absorpt_t_min 0.933
_shelx_estimated_absorpt_t_max 0.969
_shelxl_version_number 2013-3

loop_
_space_group_symop_operation_xyz
'x, y, z'
'-x+1/2, y+1/2, -z+1/2'
'-x, -y, -z'
'x-1/2, -y-1/2, z-1/2'

loop_
_atom_site_label
_atom_site_type_symbol
_atom_site_fract_x
_atom_site_fract_y
_atom_site_fract_z
_atom_site_U_iso_or_equiv
_atom_site_adp_type
_atom_site_occupancy
_atom_site_site_symmetry_order
_atom_site_calc_flag
_atom_site_refinement_flags_posn
_atom_site_refinement_flags_adp
O1 O 1.15272(7) 0.29977(4) 0.49526(4) 0.01885(10) Uani 1 1 d . .
O2 O 1.30840(7) 0.26229(4) 0.30455(5) 0.02337(12) Uani 1 1 d . .
O3 O 1.31129(6) 0.14067(3) 0.38321(4) 0.01738(10) Uani 1 1 d . .
O4 O 0.72509(6) 0.22126(3) 0.25144(4) 0.01769(10) Uani 1 1 d . .
O5 O 1.05072(7) 0.18152(3) 0.16044(4) 0.01794(10) Uani 1 1 d . .
O6 O 0.96682(8) 0.30887(4) 0.10975(4) 0.02294(12) Uani 1 1 d . .
C1 C 1.07619(7) 0.24207(4) 0.45649(5) 0.01205(10) Uani 1 1 d . .
C2 C 0.97525(7) 0.18637(4) 0.49847(4) 0.01125(10) Uani 1 1 d . .
C3 C 0.93352(8) 0.19287(4) 0.58872(5) 0.01383(10) Uani 1 1 d . .
H3 H 0.9681 0.2379 0.6308 0.017 Uiso 1 1 calc R U
C4 C 0.83951(8) 0.13075(4) 0.61398(5) 0.01498(11) Uani 1 1 d . .
H4 H 0.8076 0.1332 0.6742 0.018 Uiso 1 1 calc R U
C5 C 0.79125(7) 0.06421(4) 0.55107(5) 0.01367(10) Uani 1 1 d . .
H5 H 0.7268 0.0225 0.5701 0.016 Uiso 1 1 calc R U
C6 C 0.83428(7) 0.05686(4) 0.46165(4) 0.01106(10) Uani 1 1 d . .
C7 C 0.92822(7) 0.12027(4) 0.43610(4) 0.01000(9) Uani 1 1 d . .
C8 C 0.99368(7) 0.12584(4) 0.34561(4) 0.01089(9) Uani 1 1 d . .
H8A H 0.9112 0.1223 0.2883 0.013 Uiso 1 1 calc R U
H8B H 1.0680 0.0802 0.3430 0.013 Uiso 1 1 calc R U
C9 C 1.07463(7) 0.21231(4) 0.35063(4) 0.01047(9) Uani 1 1 d . .
C10 C 0.78248(8) -0.01466(4) 0.39507(5) 0.01484(11) Uani 1 1 d . .
H10A H 0.7192 -0.0528 0.4252 0.022 Uiso 1 1 calc R U
H10B H 0.8723 -0.0447 0.3815 0.022 Uiso 1 1 calc R U
H10C H 0.7222 0.0068 0.3350 0.022 Uiso 1 1 calc R U
C11 C 1.24295(7) 0.20863(4) 0.34113(5) 0.01269(10) Uani 1 1 d . .
C12 C 1.47562(8) 0.13554(5) 0.38878(6) 0.02035(13) Uani 1 1 d . .
H12A H 1.5011 0.1518 0.3270 0.031 Uiso 1 1 calc R U
H12B H 1.5099 0.0781 0.4040 0.031 Uiso 1 1 calc R U
H12C H 1.5271 0.1732 0.4391 0.031 Uiso 1 1 calc R U
C13 C 0.98915(7) 0.27790(4) 0.27769(5) 0.01163(10) Uani 1 1 d . .
C14 C 0.81290(7) 0.27782(4) 0.28026(5) 0.01237(10) Uani 1 1 d . .
C15 C 0.77517(8) 0.35856(4) 0.31912(5) 0.01330(10) Uani 1 1 d . .
C16 C 0.63228(8) 0.38475(5) 0.33631(5) 0.01758(12) Uani 1 1 d . .
H16 H 0.5464 0.3482 0.3273 0.021 Uiso 1 1 calc R U
C17 C 0.62161(10) 0.46643(5) 0.36713(6) 0.02239(14) Uani 1 1 d . .
H17 H 0.5265 0.4866 0.3795 0.027 Uiso 1 1 calc R U
C18 C 0.74946(10) 0.51958(5) 0.38030(6) 0.02175(14) Uani 1 1 d . .
H18 H 0.7387 0.5752 0.4015 0.026 Uiso 1 1 calc R U
C19 C 0.89193(9) 0.49338(4) 0.36325(5) 0.01700(12) Uani 1 1 d . .
C20 C 0.90234(8) 0.41093(4) 0.33167(5) 0.01317(10) Uani 1 1 d . .
C21 C 1.03850(8) 0.36992(4) 0.30176(5) 0.01465(11) Uani 1 1 d . .
H21A H 1.1289 0.3720 0.3545 0.018 Uiso 1 1 calc R U
H21B H 1.0646 0.3982 0.2448 0.018 Uiso 1 1 calc R U
C22 C 1.02801(11) 0.55105(5) 0.37631(6) 0.02397(15) Uani 1 1 d . .
H22A H 0.9967 0.6070 0.3931 0.036 Uiso 1 1 calc R U
H22B H 1.0680 0.5538 0.3165 0.036 Uiso 1 1 calc R U
H22C H 1.1080 0.5299 0.4279 0.036 Uiso 1 1 calc R U
C23 C 1.00146(8) 0.25879(4) 0.17363(5) 0.01406(11) Uani 1 1 d . .
C24 C 1.06652(10) 0.16299(5) 0.06280(6) 0.02152(14) Uani 1 1 d . .
H24A H 0.9668 0.1693 0.0201 0.032 Uiso 1 1 calc R U
H24B H 1.1030 0.1055 0.0592 0.032 Uiso 1 1 calc R U
H24C H 1.1404 0.2017 0.0430 0.032 Uiso 1 1 calc R U

loop_
_atom_site_aniso_label
_atom_site_aniso_U_11
_atom_site_aniso_U_22
_atom_site_aniso_U_33
_atom_site_aniso_U_23
_atom_site_aniso_U_13
_atom_site_aniso_U_12
O1 0.0217(2) 0.0157(2) 0.0185(2) -0.00407(17) 0.00177(19) -0.00757(18)
O2 0.0145(2) 0.0225(3) 0.0346(3) 0.0126(2) 0.0085(2) 0.00021(19)
O3 0.01126(19) 0.0168(2) 0.0238(2) 0.00635(18) 0.00245(17) 0.00307(16)
O4 0.0127(2) 0.0157(2) 0.0237(2) -0.00083(18) 0.00080(18) -0.00184(16)
O5 0.0257(3) 0.0155(2) 0.0138(2) 0.00094(16) 0.00671(18) 0.00331(18)
O6 0.0302(3) 0.0220(3) 0.0170(2) 0.00753(19) 0.0053(2) 0.0071(2)
C1 0.0125(2) 0.0106(2) 0.0127(2) -0.00081(18) 0.00145(19) -0.00066(18)
C2 0.0119(2) 0.0106(2) 0.0111(2) -0.00119(17) 0.00169(18) -0.00029(17)
C3 0.0154(2) 0.0141(2) 0.0120(2) -0.00234(19) 0.00275(19) 0.0008(2)
C4 0.0149(3) 0.0181(3) 0.0128(2) -0.0002(2) 0.0047(2) 0.0011(2)
C5 0.0123(2) 0.0153(3) 0.0139(2) 0.0020(2) 0.00346(19) -0.00022(19)
C6 0.0099(2) 0.0110(2) 0.0119(2) 0.00082(18) 0.00120(18) -0.00012(17)
C7 0.0099(2) 0.0095(2) 0.0105(2) 0.00023(17) 0.00151(17) 0.00046(17)
C8 0.0123(2) 0.0096(2) 0.0110(2) -0.00058(17) 0.00289(18) -0.00082(17)
C9 0.0101(2) 0.0096(2) 0.0117(2) 0.00062(17) 0.00195(17) -0.00012(17)
C10 0.0152(2) 0.0118(2) 0.0168(3) -0.0017(2) 0.0014(2) -0.00235(19)
C11 0.0110(2) 0.0131(2) 0.0138(2) 0.00138(19) 0.00186(18) 0.00064(18)
C12 0.0113(3) 0.0241(3) 0.0250(3) 0.0000(3) 0.0015(2) 0.0044(2)
C13 0.0108(2) 0.0103(2) 0.0137(2) 0.00170(18) 0.00224(18) 0.00028(17)
C14 0.0114(2) 0.0123(2) 0.0132(2) 0.00187(18) 0.00175(18) 0.00089(18)
C15 0.0137(2) 0.0134(2) 0.0128(2) 0.00113(19) 0.00239(19) 0.00238(19)
C16 0.0160(3) 0.0197(3) 0.0175(3) 0.0004(2) 0.0042(2) 0.0042(2)
C17 0.0229(3) 0.0229(3) 0.0222(3) -0.0024(3) 0.0061(3) 0.0084(3)
C18 0.0290(4) 0.0169(3) 0.0189(3) -0.0029(2) 0.0032(3) 0.0069(3)
C19 0.0239(3) 0.0124(2) 0.0137(3) 0.0001(2) 0.0010(2) 0.0019(2)
C20 0.0161(2) 0.0110(2) 0.0119(2) 0.00162(18) 0.00108(19) 0.00174(19)
C21 0.0144(2) 0.0104(2) 0.0193(3) 0.0019(2) 0.0035(2) -0.00071(19)
C22 0.0318(4) 0.0148(3) 0.0241(3) -0.0013(2) 0.0021(3) -0.0042(3)
C23 0.0128(2) 0.0150(3) 0.0147(3) 0.0024(2) 0.0033(2) 0.00050(19)
C24 0.0287(4) 0.0221(3) 0.0158(3) -0.0018(2) 0.0095(3) -0.0009(3)

loop_
_atom_type_symbol
_atom_type_description
_atom_type_scat_dispersion_real
_atom_type_scat_dispersion_imag
_atom_type_scat_source
C C 0.0033 0.0016 'International Tables Vol C Tables 4.2.6.8 and 6.1.1.4'
H H 0.0000 0.0000 'International Tables Vol C Tables 4.2.6.8 and 6.1.1.4'
O O 0.0106 0.0060 'International Tables Vol C Tables 4.2.6.8 and 6.1.1.4'

loop_
_geom_angle_atom_site_label_1
_geom_angle_atom_site_label_2
_geom_angle_atom_site_label_3
_geom_angle
C11 O3 C12 116.16(6)
C23 O5 C24 114.57(6)
O1 C1 C2 127.60(6)
O1 C1 C9 124.54(6)
C2 C1 C9 107.82(5)
C7 C2 C3 122.56(6)
C7 C2 C1 109.72(5)
C3 C2 C1 127.67(6)
C4 C3 C2 117.17(6)
C4 C3 H3 121.4
C2 C3 H3 121.4
C3 C4 C5 120.42(6)
C3 C4 H4 119.8
C5 C4 H4 119.8
C6 C5 C4 122.60(6)
C6 C5 H5 118.7
C4 C5 H5 118.7
C5 C6 C7 116.73(6)
C5 C6 C10 122.19(6)
C7 C6 C10 121.08(6)
C2 C7 C6 120.51(6)
C2 C7 C8 112.27(5)
C6 C7 C8 127.19(5)
C7 C8 C9 105.17(5)
C7 C8 H8A 110.7
C9 C8 H8A 110.7
C7 C8 H8B 110.7
C9 C8 H8B 110.7
H8A C8 H8B 108.8
C11 C9 C8 114.40(5)
C11 C9 C13 109.21(5)
C8 C9 C13 113.79(5)
C11 C9 C1 105.14(5)
C8 C9 C1 103.61(5)
C13 C9 C1 110.17(5)
C6 C10 H10A 109.5
C6 C10 H10B 109.5
H10A C10 H10B 109.5
C6 C10 H10C 109.5
H10A C10 H10C 109.5
H10B C10 H10C 109.5
O2 C11 O3 123.98(6)
O2 C11 C9 124.60(6)
O3 C11 C9 111.32(5)
O3 C12 H12A 109.5
O3 C12 H12B 109.5
H12A C12 H12B 109.5
O3 C12 H12C 109.5
H12A C12 H12C 109.5
H12B C12 H12C 109.5
C23 C13 C21 109.45(5)
C23 C13 C9 112.97(5)
C21 C13 C9 114.03(5)
C23 C13 C14 105.78(5)
C21 C13 C14 103.67(5)
C9 C13 C14 110.23(5)
O4 C14 C15 127.29(6)
O4 C14 C13 124.87(6)
C15 C14 C13 107.79(5)
C20 C15 C16 122.50(6)
C20 C15 C14 110.03(6)
C16 C15 C14 127.35(6)
C17 C16 C15 117.03(7)
C17 C16 H16 121.5
C15 C16 H16 121.5
C16 C17 C18 120.85(7)
C16 C17 H17 119.6
C18 C17 H17 119.6
C19 C18 C17 122.08(7)
C19 C18 H18 119.0
C17 C18 H18 119.0
C18 C19 C20 117.00(7)
C18 C19 C22 121.79(7)
C20 C19 C22 121.20(7)
C15 C20 C19 120.55(6)
C15 C20 C21 112.10(6)
C19 C20 C21 127.24(6)
C20 C21 C13 105.48(5)
C20 C21 H21A 110.6
C13 C21 H21A 110.6
C20 C21 H21B 110.6
C13 C21 H21B 110.6
H21A C21 H21B 108.8
C19 C22 H22A 109.5
C19 C22 H22B 109.5
H22A C22 H22B 109.5
C19 C22 H22C 109.5
H22A C22 H22C 109.5
H22B C22 H22C 109.5
O6 C23 O5 123.64(7)
O6 C23 C13 122.53(6)
O5 C23 C13 113.81(6)
O5 C24 H24A 109.5
O5 C24 H24B 109.5
H24A C24 H24B 109.5
O5 C24 H24C 109.5
H24A C24 H24C 109.5
H24B C24 H24C 109.5

loop_
_geom_bond_atom_site_label_1
_geom_bond_atom_site_label_2
_geom_bond_distance
O1 C1 1.2156(8)
O2 C11 1.2069(8)
O3 C11 1.3315(8)
O3 C12 1.4478(9)
O4 C14 1.2148(8)
O5 C23 1.3365(9)
O5 C24 1.4489(9)
O6 C23 1.2063(9)
C1 C2 1.4665(9)
C1 C9 1.5733(9)
C2 C7 1.3926(9)
C2 C3 1.4015(9)
C3 C4 1.3872(10)
C3 H3 0.9500
C4 C5 1.4045(10)
C4 H4 0.9500
C5 C6 1.3963(9)
C5 H5 0.9500
C6 C7 1.4033(9)
C6 C10 1.5009(9)
C7 C8 1.5071(9)
C8 C9 1.5549(9)
C8 H8A 0.9900
C8 H8B 0.9900
C9 C11 1.5256(9)
C9 C13 1.5674(9)
C10 H10A 0.9800
C10 H10B 0.9800
C10 H10C 0.9800
C12 H12A 0.9800
C12 H12B 0.9800
C12 H12C 0.9800
C13 C23 1.5316(9)
C13 C21 1.5564(9)
C13 C14 1.5710(9)
C14 C15 1.4680(9)
C15 C20 1.3903(10)
C15 C16 1.3993(10)
C16 C17 1.3873(11)
C16 H16 0.9500
C17 C18 1.4024(13)
C17 H17 0.9500
C18 C19 1.3952(11)
C18 H18 0.9500
C19 C20 1.4023(10)
C19 C22 1.5038(12)
C20 C21 1.5039(10)
C21 H21A 0.9900
C21 H21B 0.9900
C22 H22A 0.9800
C22 H22B 0.9800
C22 H22C 0.9800
C24 H24A 0.9800
C24 H24B 0.9800
C24 H24C 0.9800

loop_
_geom_hbond_atom_site_label_D
_geom_hbond_atom_site_label_H
_geom_hbond_atom_site_label_A
_geom_hbond_distance_DH
_geom_hbond_distance_HA
_geom_hbond_distance_DA
_geom_hbond_angle_DHA
_geom_hbond_site_symmetry_A
C12 H12C O6 0.98 2.59 3.2739(10) 126.8 4_666
C12 H12C O6 0.98 2.59 3.2739(10) 126.8 4_666
C12 H12C O6 0.98 2.59 3.2739(10) 126.8 4_666
C12 H12C O6 0.98 2.59 3.2739(10) 126.8 4_666
C12 H12C O6 0.98 2.59 3.2739(10) 126.8 4_666

loop_
_geom_torsion_atom_site_label_1
_geom_torsion_atom_site_label_2
_geom_torsion_atom_site_label_3
_geom_torsion_atom_site_label_4
_geom_torsion
O1 C1 C2 C7 -170.26(7)
C9 C1 C2 C7 7.61(7)
O1 C1 C2 C3 7.02(11)
C9 C1 C2 C3 -175.11(6)
C7 C2 C3 C4 -1.11(10)
C1 C2 C3 C4 -178.07(6)
C2 C3 C4 C5 0.77(10)
C3 C4 C5 C6 0.10(10)
C4 C5 C6 C7 -0.66(9)
C4 C5 C6 C10 179.80(6)
C3 C2 C7 C6 0.56(9)
C1 C2 C7 C6 178.00(5)
C3 C2 C7 C8 -177.60(6)
C1 C2 C7 C8 -0.16(7)
C5 C6 C7 C2 0.33(9)
C10 C6 C7 C2 179.88(6)
C5 C6 C7 C8 178.19(6)
C10 C6 C7 C8 -2.26(10)
C2 C7 C8 C9 -7.35(7)
C6 C7 C8 C9 174.64(6)
C7 C8 C9 C11 124.97(5)
C7 C8 C9 C13 -108.54(6)
C7 C8 C9 C1 11.09(6)
O1 C1 C9 C11 45.99(8)
C2 C1 C9 C11 -131.96(5)
O1 C1 C9 C8 166.37(6)
C2 C1 C9 C8 -11.58(6)
O1 C1 C9 C13 -71.55(8)
C2 C1 C9 C13 110.49(6)
C12 O3 C11 O2 3.66(11)
C12 O3 C11 C9 -172.86(6)
C8 C9 C11 O2 147.81(7)
C13 C9 C11 O2 18.98(9)
C1 C9 C11 O2 -99.21(8)
C8 C9 C11 O3 -35.70(8)
C13 C9 C11 O3 -164.53(5)
C1 C9 C11 O3 77.28(6)
C11 C9 C13 C23 57.44(7)
C8 C9 C13 C23 -71.73(7)
C1 C9 C13 C23 172.44(5)
C11 C9 C13 C21 -68.35(7)
C8 C9 C13 C21 162.48(5)
C1 C9 C13 C21 46.65(7)
C11 C9 C13 C14 175.54(5)
C8 C9 C13 C14 46.37(7)
C1 C9 C13 C14 -69.46(6)
C23 C13 C14 O4 53.23(8)
C21 C13 C14 O4 168.37(7)
C9 C13 C14 O4 -69.20(8)
C23 C13 C14 C15 -124.36(6)
C21 C13 C14 C15 -9.22(7)
C9 C13 C14 C15 113.22(6)
O4 C14 C15 C20 -171.63(7)
C13 C14 C15 C20 5.88(7)
O4 C14 C15 C16 4.24(12)
C13 C14 C15 C16 -178.24(6)
C20 C15 C16 C17 -0.12(11)
C14 C15 C16 C17 -175.53(7)
C15 C16 C17 C18 -0.11(12)
C16 C17 C18 C19 0.04(13)
C17 C18 C19 C20 0.26(11)
C17 C18 C19 C22 179.20(8)
C16 C15 C20 C19 0.43(10)
C14 C15 C20 C19 176.54(6)
C16 C15 C20 C21 -175.90(6)
C14 C15 C20 C21 0.21(8)
C18 C19 C20 C15 -0.48(10)
C22 C19 C20 C15 -179.43(7)
C18 C19 C20 C21 175.25(7)
C22 C19 C20 C21 -3.69(11)
C15 C20 C21 C13 -6.19(7)
C19 C20 C21 C13 177.77(6)
C23 C13 C21 C20 121.55(6)
C9 C13 C21 C20 -110.82(6)
C14 C13 C21 C20 9.05(6)
C24 O5 C23 O6 2.70(11)
C24 O5 C23 C13 -178.61(6)
C21 C13 C23 O6 -38.61(9)
C9 C13 C23 O6 -166.83(7)
C14 C13 C23 O6 72.51(8)
C21 C13 C23 O5 142.68(6)
C9 C13 C23 O5 14.46(8)
C14 C13 C23 O5 -106.20(6)
